data_7046924
loop_
_publ_author_name
'Tong, Wen-Quan'
'Liu, Wei-Ni'
'Cheng, Jian-Guo'
'Zhang, Peng-Feng'
'Li, Gao-Peng'
'Hou, Lei'
'Wang, Yao-Yu'

_publ_section_title
;
 A new stable luminescent Cd(ii) metal-organic framework with fluorescent
 sensing and selective dye adsorption properties.
;
_journal_issue 28
_journal_name_full 'Dalton transactions (Cambridge, England : 2003)'
_journal_page_first 9466
_journal_page_last 9473
_journal_paper_doi 10.1039/c8dt01694a
_journal_volume 47
_journal_year 2018
_chemical_formula_sum 'C28 H18 Cd3 N4 O19'
_chemical_formula_weight 1051.66
_space_group_crystal_system monoclinic
_space_group_IT_number 14
_space_group_name_Hall '-P 2yn'
_space_group_name_H-M_alt 'P 1 21/n 1'
_symmetry_space_group_name_Hall '-P 2yn'
_symmetry_space_group_name_H-M 'P 1 21/n 1'
_atom_sites_solution_hydrogens mixed
_audit_creation_method SHELXL-2014/7
_audit_update_record
;
2018-05-24 deposited with the CCDC.
2018-06-05 downloaded from the CCDC.
;
_cell_angle_alpha 90
_cell_angle_beta 92.736(4)
_cell_angle_gamma 90
_cell_formula_units_Z 4
_cell_length_a 12.018(3)
_cell_length_b 14.091(3)
_cell_length_c 26.904(6)
_cell_measurement_reflns_used 2257
_cell_measurement_temperature 296(2)
_cell_measurement_theta_max 26.03
_cell_measurement_theta_min 2.06
_cell_volume 4550.9(18)
_computing_cell_refinement 'Bruker SAINT'
_computing_data_collection 'Bruker APEX2'
_computing_data_reduction 'Bruker SAINT'
_computing_molecular_graphics 'Bruker SHELXTL'
_computing_publication_material 'Bruker SHELXTL'
_computing_structure_refinement 'SHELXL-2014/7 (Sheldrick, 2014)'
_computing_structure_solution 'SHELXS-97 (Sheldrick 2008)'
_diffrn_ambient_temperature 296(2)
_diffrn_measured_fraction_theta_full 0.959
_diffrn_measured_fraction_theta_max 0.962
_diffrn_measurement_device_type 'Bruker APEX-II CCD'
_diffrn_radiation_type MoK\a
_diffrn_radiation_wavelength 0.71073
_diffrn_reflns_av_R_equivalents 0.0499
_diffrn_reflns_av_unetI/netI 0.0590
_diffrn_reflns_Laue_measured_fraction_full 0.959
_diffrn_reflns_Laue_measured_fraction_max 0.962
_diffrn_reflns_limit_h_max 10
_diffrn_reflns_limit_h_min -14
_diffrn_reflns_limit_k_max 16
_diffrn_reflns_limit_k_min -17
_diffrn_reflns_limit_l_max 28
_diffrn_reflns_limit_l_min -33
_diffrn_reflns_number 22804
_diffrn_reflns_point_group_measured_fraction_full 0.959
_diffrn_reflns_point_group_measured_fraction_max 0.962
_diffrn_reflns_theta_full 25.242
_diffrn_reflns_theta_max 25.998
_diffrn_reflns_theta_min 1.516
_exptl_absorpt_coefficient_mu 1.456
_exptl_absorpt_correction_type multi-scan
_exptl_absorpt_process_details sadabs
_exptl_crystal_colour colorless
_exptl_crystal_density_diffrn 1.535
_exptl_crystal_description block
_exptl_crystal_F_000 2040
_exptl_crystal_size_max 0.140
_exptl_crystal_size_mid 0.120
_exptl_crystal_size_min 0.090
_exptl_transmission_factor_max 0.877
_exptl_transmission_factor_min 0.816
_refine_diff_density_max 3.078
_refine_diff_density_min -3.552
_refine_diff_density_rms 0.318
_refine_ls_extinction_method none
_refine_ls_goodness_of_fit_ref 1.067
_refine_ls_hydrogen_treatment constr
_refine_ls_matrix_type full
_refine_ls_number_parameters 489
_refine_ls_number_reflns 8600
_refine_ls_number_restraints 81
_refine_ls_restrained_S_all 1.069
_refine_ls_R_factor_all 0.1113
_refine_ls_R_factor_gt 0.1020
_refine_ls_shift/su_max 0.001
_refine_ls_shift/su_mean 0.000
_refine_ls_structure_factor_coef Fsqd
_refine_ls_weighting_details 'w=1/[\s^2^(Fo^2^)+(0.1685P)^2^+103.5311P] where P=(Fo^2^+2Fc^2^)/3'
_refine_ls_weighting_scheme calc
_refine_ls_wR_factor_gt 0.2810
_refine_ls_wR_factor_ref 0.2884
_reflns_Friedel_coverage 0.000
_reflns_number_gt 7179
_reflns_number_total 8600
_reflns_threshold_expression 'I > 2\s(I)'
_cod_data_source_file c8dt01694a2.cif
_cod_data_source_block 1
_cod_depositor_comments 'Adding full bibliography for 7046924.cif.'
_cod_database_code 7046924
_shelx_shelxl_version_number 2014/7
_shelx_space_group_comment
;
The symmetry employed for this shelxl refinement is uniquely defined
by the following loop, which should always be used as a source of
symmetry information in preference to the above space-group names.
They are only intended as comments.
;
_shelx_estimated_absorpt_t_min 0.822
_shelx_estimated_absorpt_t_max 0.880

loop_
_space_group_symop_operation_xyz
'x, y, z'
'-x+1/2, y+1/2, -z+1/2'
'-x, -y, -z'
'x-1/2, -y-1/2, z-1/2'

loop_
_atom_site_label
_atom_site_type_symbol
_atom_site_fract_x
_atom_site_fract_y
_atom_site_fract_z
_atom_site_U_iso_or_equiv
_atom_site_adp_type
_atom_site_occupancy
_atom_site_site_symmetry_order
_atom_site_calc_flag
_atom_site_refinement_flags_posn
_atom_site_refinement_flags_adp
Cd1 Cd 0.61447(8) 0.34217(7) 0.55110(3) 0.0298(3) Uani 1 1 d . .
Cd2 Cd 0.65226(6) 0.58430(5) 0.26426(3) 0.0158(2) Uani 1 1 d . .
Cd3 Cd 0.35669(6) 0.65956(5) 0.26245(3) 0.0176(2) Uani 1 1 d . .
O7 O 0.5353(7) 0.7247(6) 0.2609(3) 0.0252(17) Uani 1 1 d . U
O5 O 0.8265(7) 1.0742(5) 0.1505(3) 0.0243(17) Uani 1 1 d . .
O13 O 0.6833(7) 0.1822(7) 0.2414(3) 0.0293(19) Uani 1 1 d . .
O18 O 0.4883(11) 0.4395(8) 0.5757(4) 0.062(4) Uani 1 1 d D .
H18A H 0.4939 0.4454 0.6072 0.094 Uiso 1 1 d R U
H18B H 0.4975 0.4932 0.5622 0.094 Uiso 1 1 d R U
O9 O 0.4673(6) 0.5200(6) 0.2687(3) 0.0208(16) Uani 1 1 d . .
O14 O 0.7780(7) 0.1388(6) 0.3096(3) 0.0271(18) Uani 1 1 d . .
O11 O 0.1485(8) 0.1791(6) 0.1530(3) 0.030(2) Uani 1 1 d . .
O17 O 0.7572(11) 0.4531(10) 0.5577(5) 0.061(3) Uani 1 1 d . .
H17A H 0.7928 0.4720 0.5841 0.092 Uiso 1 1 d R U
H17B H 0.7859 0.4842 0.5343 0.092 Uiso 1 1 d R U
O4 O 0.3140(7) 1.0627(6) 0.2392(3) 0.0289(19) Uani 1 1 d . U
O8 O 0.4403(9) 0.7545(8) 0.1922(5) 0.051(3) Uani 1 1 d . .
O1 O 0.6525(8) 1.0281(9) 0.4602(4) 0.048(3) Uani 1 1 d D .
O3 O 0.2451(8) 1.1147(7) 0.3086(3) 0.035(2) Uani 1 1 d . .
O19 O 0.4894(13) 0.2196(9) 0.5512(5) 0.072(4) Uani 1 1 d . .
H19A H 0.4745 0.2041 0.5817 0.108 Uiso 1 1 d R U
H19B H 0.5191 0.1678 0.5397 0.108 Uiso 1 1 d R U
O10 O 0.5576(8) 0.4802(7) 0.2041(4) 0.036(2) Uani 1 1 d . .
O6 O 0.7277(12) 1.0099(9) 0.0867(4) 0.057(3) Uani 1 1 d . .
O16 O 0.6687(8) 0.2789(8) 0.4736(3) 0.039(2) Uani 1 1 d . .
O15 O 0.5350(9) 0.3885(8) 0.4740(3) 0.041(2) Uani 1 1 d D .
O2 O 0.4875(11) 1.1004(7) 0.4674(4) 0.046(3) Uani 1 1 d . .
O12 O 0.2262(10) 0.2591(8) 0.0926(3) 0.045(3) Uani 1 1 d . .
N2 N 0.6732(8) 0.8884(6) 0.2392(3) 0.0152(17) Uani 1 1 d . U
N1 N 0.7340(7) 0.9548(6) 0.2160(3) 0.0150(17) Uani 1 1 d . U
N3 N 0.3253(7) 0.3548(6) 0.2469(3) 0.0112(16) Uani 1 1 d . U
N4 N 0.2558(7) 0.2930(6) 0.2228(3) 0.0148(17) Uani 1 1 d . U
C14 C 0.7510(10) 1.0148(9) 0.1314(4) 0.026(2) Uani 1 1 d . .
C13 C 0.7028(9) 0.9482(7) 0.1672(4) 0.017(2) Uani 1 1 d . .
C16 C 0.3884(9) 0.4024(8) 0.2149(4) 0.018(2) Uani 1 1 d . .
C21 C 0.6973(10) 0.1840(8) 0.2879(4) 0.022(2) Uani 1 1 d . .
C23 C 0.5150(9) 0.2680(8) 0.2957(4) 0.020(2) Uani 1 1 d . .
H23 H 0.4969 0.2553 0.2624 0.024 Uiso 1 1 calc R U
C22 C 0.6183(10) 0.2356(8) 0.3174(4) 0.022(2) Uani 1 1 d . .
C27 C 0.6435(11) 0.2524(9) 0.3683(5) 0.029(3) Uani 1 1 d . .
H27 H 0.7093 0.2294 0.3833 0.034 Uiso 1 1 calc R U
C5 C 0.4961(9) 0.9780(9) 0.2906(4) 0.024(2) Uani 1 1 d . .
H5 H 0.4818 0.9615 0.2574 0.028 Uiso 1 1 calc R U
C28 C 0.5963(11) 0.3242(9) 0.4499(4) 0.026(2) Uani 1 1 d . .
C10 C 0.5198(11) 0.7682(9) 0.2193(5) 0.026(2) Uani 1 1 d . U
C8 C 0.3164(10) 1.0694(7) 0.2851(4) 0.021(2) Uani 1 1 d . .
C12 C 0.6209(10) 0.8779(8) 0.1593(4) 0.023(2) Uani 1 1 d . .
H12 H 0.5851 0.8601 0.1293 0.028 Uiso 1 1 calc R U
C26 C 0.5685(9) 0.3044(8) 0.3961(4) 0.021(2) Uani 1 1 d . .
C4 C 0.5954(10) 0.9463(8) 0.3153(4) 0.021(2) Uani 1 1 d . .
C20 C 0.3318(9) 0.3555(7) 0.3016(4) 0.015(2) Uani 1 1 d . U
H20A H 0.2716 0.3173 0.3137 0.018 Uiso 1 1 calc R U
H20B H 0.3217 0.4200 0.3132 0.018 Uiso 1 1 calc R U
C1 C 0.5584(9) 1.0606(9) 0.4430(4) 0.032(3) Uani 1 1 d D U
C3 C 0.6114(9) 0.9734(8) 0.3657(4) 0.022(2) Uani 1 1 d . U
H3 H 0.6758 0.9533 0.3831 0.026 Uiso 1 1 calc R U
C15 C 0.4751(9) 0.4713(8) 0.2305(4) 0.019(2) Uani 1 1 d . U
C25 C 0.4673(10) 0.3376(8) 0.3733(4) 0.022(2) Uani 1 1 d . .
H25 H 0.4180 0.3727 0.3916 0.026 Uiso 1 1 calc R U
C11 C 0.6056(10) 0.8419(8) 0.2050(4) 0.021(2) Uani 1 1 d . U
C17 C 0.3598(12) 0.3714(8) 0.1685(4) 0.028(3) Uani 1 1 d . .
H17 H 0.3892 0.3906 0.1388 0.033 Uiso 1 1 calc R U
C6 C 0.4189(9) 1.0331(8) 0.3145(4) 0.018(2) Uani 1 1 d . .
C9 C 0.6818(9) 0.8839(9) 0.2932(4) 0.023(2) Uani 1 1 d . .
H9A H 0.7555 0.9042 0.3049 0.027 Uiso 1 1 calc R U
H9B H 0.6715 0.8188 0.3039 0.027 Uiso 1 1 calc R U
C24 C 0.4419(9) 0.3176(8) 0.3232(4) 0.018(2) Uani 1 1 d . U
C7 C 0.4385(10) 1.0585(9) 0.3636(4) 0.025(2) Uani 1 1 d . .
H7 H 0.3867 1.0962 0.3790 0.030 Uiso 1 1 calc R U
C19 C 0.2128(12) 0.2447(10) 0.1377(5) 0.034(3) Uani 1 1 d . .
C18 C 0.2765(9) 0.3045(7) 0.1749(4) 0.016(2) Uani 1 1 d . .
C2 C 0.5346(10) 1.0291(8) 0.3911(4) 0.025(2) Uani 1 1 d D .

loop_
_atom_site_aniso_label
_atom_site_aniso_U_11
_atom_site_aniso_U_22
_atom_site_aniso_U_33
_atom_site_aniso_U_23
_atom_site_aniso_U_13
_atom_site_aniso_U_12
Cd1 0.0396(6) 0.0307(5) 0.0188(5) 0.0022(3) -0.0009(4) 0.0145(4)
Cd2 0.0111(4) 0.0145(4) 0.0219(4) 0.0016(3) 0.0014(3) -0.0020(3)
Cd3 0.0110(4) 0.0150(4) 0.0268(5) -0.0013(3) -0.0002(3) 0.0000(3)
O7 0.024(3) 0.021(3) 0.030(3) 0.001(3) 0.008(3) -0.005(3)
O5 0.026(4) 0.013(4) 0.033(4) 0.004(3) 0.000(3) -0.014(3)
O13 0.017(4) 0.041(5) 0.029(5) -0.003(4) -0.001(3) 0.010(4)
O18 0.082(9) 0.042(6) 0.067(8) 0.032(6) 0.049(7) 0.036(6)
O9 0.016(4) 0.021(4) 0.025(4) -0.005(3) -0.005(3) 0.006(3)
O14 0.022(4) 0.028(4) 0.032(4) 0.002(4) 0.005(3) 0.012(4)
O11 0.033(5) 0.025(4) 0.032(5) 0.000(4) -0.004(4) -0.019(4)
O17 0.066(8) 0.062(8) 0.054(7) 0.011(6) -0.015(6) -0.011(7)
O4 0.026(3) 0.030(4) 0.030(3) -0.005(3) -0.003(3) 0.014(3)
O8 0.037(6) 0.040(6) 0.075(8) 0.012(5) -0.010(5) -0.023(5)
O1 0.047(6) 0.065(7) 0.031(5) -0.017(5) -0.020(5) 0.016(5)
O3 0.026(5) 0.044(6) 0.035(5) -0.004(4) 0.003(4) 0.019(4)
O19 0.096(11) 0.045(7) 0.080(9) -0.033(7) 0.042(8) -0.027(7)
O10 0.028(5) 0.035(5) 0.044(5) -0.002(4) 0.004(4) -0.015(4)
O6 0.087(9) 0.063(8) 0.021(5) 0.000(5) -0.008(5) -0.030(7)
O16 0.037(5) 0.054(6) 0.025(4) -0.003(4) -0.007(4) 0.023(5)
O15 0.047(6) 0.048(6) 0.028(5) -0.008(4) -0.007(4) 0.013(5)
O2 0.078(8) 0.030(5) 0.029(5) -0.012(4) -0.018(5) 0.006(5)
O12 0.063(7) 0.052(6) 0.018(4) 0.008(4) -0.011(4) -0.038(6)
N2 0.017(3) 0.011(3) 0.018(3) 0.000(3) 0.003(3) -0.002(3)
N1 0.011(3) 0.016(3) 0.017(3) 0.001(3) 0.002(3) -0.003(3)
N3 0.010(3) 0.006(3) 0.017(3) -0.001(3) -0.002(3) -0.001(3)
N4 0.013(3) 0.018(3) 0.013(3) 0.002(3) -0.006(3) -0.006(3)
C14 0.024(6) 0.028(6) 0.028(6) 0.006(5) 0.004(5) 0.002(5)
C13 0.015(5) 0.014(5) 0.021(5) 0.006(4) 0.008(4) 0.008(4)
C16 0.015(5) 0.014(5) 0.025(5) -0.003(4) 0.000(4) -0.005(4)
C21 0.021(6) 0.021(5) 0.025(6) -0.004(4) -0.001(4) -0.008(5)
C23 0.018(5) 0.025(6) 0.017(5) -0.002(4) -0.001(4) -0.004(4)
C22 0.025(6) 0.012(5) 0.027(6) -0.001(4) -0.004(5) 0.002(4)
C27 0.024(6) 0.031(7) 0.031(6) 0.007(5) 0.003(5) 0.002(5)
C5 0.012(5) 0.033(6) 0.027(6) 0.000(5) 0.007(4) 0.001(5)
C28 0.029(6) 0.034(6) 0.016(5) -0.002(5) 0.005(5) -0.003(5)
C10 0.026(4) 0.021(4) 0.032(4) -0.006(3) -0.001(4) -0.002(4)
C8 0.027(6) 0.011(5) 0.024(5) 0.006(4) -0.018(5) -0.001(4)
C12 0.030(6) 0.025(6) 0.013(5) -0.012(4) -0.006(4) 0.002(5)
C26 0.016(5) 0.020(5) 0.027(6) 0.006(4) 0.003(4) 0.001(4)
C4 0.023(6) 0.015(5) 0.026(6) 0.002(4) -0.002(5) 0.007(4)
C20 0.016(4) 0.013(4) 0.017(4) -0.007(3) -0.002(3) 0.004(3)
C1 0.027(4) 0.038(5) 0.029(4) 0.004(4) 0.002(4) -0.004(4)
C3 0.017(4) 0.023(4) 0.025(4) 0.002(3) 0.003(3) 0.006(3)
C15 0.016(4) 0.015(4) 0.025(4) 0.005(3) -0.008(3) -0.002(3)
C25 0.021(6) 0.022(6) 0.021(5) -0.001(4) -0.002(4) 0.006(4)
C11 0.019(4) 0.016(4) 0.030(4) -0.003(3) 0.002(3) 0.000(3)
C17 0.050(8) 0.010(5) 0.022(6) 0.001(4) -0.010(5) -0.005(5)
C6 0.012(5) 0.020(5) 0.023(5) 0.004(4) -0.003(4) 0.009(4)
C9 0.014(5) 0.028(6) 0.027(6) 0.002(5) 0.006(4) 0.008(5)
C24 0.018(4) 0.015(4) 0.019(4) 0.002(3) 0.000(3) 0.001(3)
C7 0.020(6) 0.028(6) 0.027(6) -0.002(5) 0.003(5) 0.007(5)
C19 0.045(8) 0.035(7) 0.021(6) -0.006(5) -0.011(5) -0.013(6)
C18 0.013(5) 0.015(5) 0.019(5) 0.002(4) -0.004(4) 0.002(4)
C2 0.029(6) 0.023(6) 0.023(6) -0.001(4) 0.000(5) 0.009(5)

loop_
_atom_type_symbol
_atom_type_description
_atom_type_scat_dispersion_real
_atom_type_scat_dispersion_imag
_atom_type_scat_source
C C 0.0033 0.0016 'International Tables Vol C Tables 4.2.6.8 and 6.1.1.4'
H H 0.0000 0.0000 'International Tables Vol C Tables 4.2.6.8 and 6.1.1.4'
Cd Cd -0.8075 1.2024 'International Tables Vol C Tables 4.2.6.8 and 6.1.1.4'
N N 0.0061 0.0033 'International Tables Vol C Tables 4.2.6.8 and 6.1.1.4'
O O 0.0106 0.0060 'International Tables Vol C Tables 4.2.6.8 and 6.1.1.4'

loop_
_geom_angle_atom_site_label_1
_geom_angle_atom_site_label_2
_geom_angle_atom_site_label_3
_geom_angle
_geom_angle_site_symmetry_1
_geom_angle_site_symmetry_3
O18 Cd1 O12 131.8(4) . 4_666
O18 Cd1 O19 90.5(5) . .
O12 Cd1 O19 84.0(6) 4_666 .
O18 Cd1 O17 94.3(5) . .
O12 Cd1 O17 88.1(5) 4_666 .
O19 Cd1 O17 172.1(5) . .
O18 Cd1 O15 80.3(3) . .
O12 Cd1 O15 146.8(3) 4_666 .
O19 Cd1 O15 88.4(5) . .
O17 Cd1 O15 98.6(4) . .
O18 Cd1 O16 136.6(4) . .
O12 Cd1 O16 90.9(3) 4_666 .
O19 Cd1 O16 85.8(4) . .
O17 Cd1 O16 95.0(5) . .
O15 Cd1 O16 56.3(3) . .
O5 Cd2 O14 147.7(3) 2_645 2_655
O5 Cd2 N1 71.8(3) 2_645 2_645
O14 Cd2 N1 102.9(3) 2_655 2_645
O5 Cd2 O9 89.2(3) 2_645 .
O14 Cd2 O9 122.6(3) 2_655 .
N1 Cd2 O9 103.2(3) 2_645 .
O5 Cd2 O13 92.6(3) 2_645 2_655
O14 Cd2 O13 55.2(3) 2_655 2_655
N1 Cd2 O13 89.3(3) 2_645 2_655
O9 Cd2 O13 167.3(3) . 2_655
O5 Cd2 O7 97.1(3) 2_645 .
O14 Cd2 O7 86.0(3) 2_655 .
N1 Cd2 O7 168.9(3) 2_645 .
O9 Cd2 O7 76.9(3) . .
O13 Cd2 O7 90.4(3) 2_655 .
O5 Cd2 O10 130.8(3) 2_645 .
O14 Cd2 O10 78.9(3) 2_655 .
N1 Cd2 O10 86.0(3) 2_645 .
O9 Cd2 O10 53.2(3) . .
O13 Cd2 O10 131.4(3) 2_655 .
O7 Cd2 O10 102.5(3) . .
O11 Cd3 O3 144.6(3) 2 2_545
O11 Cd3 O7 92.2(3) 2 .
O3 Cd3 O7 122.9(3) 2_545 .
O11 Cd3 N4 72.2(3) 2 2
O3 Cd3 N4 94.2(3) 2_545 2
O7 Cd3 N4 102.9(3) . 2
O11 Cd3 O9 94.1(3) 2 .
O3 Cd3 O9 96.0(3) 2_545 .
O7 Cd3 O9 79.3(3) . .
N4 Cd3 O9 166.1(3) 2 .
O11 Cd3 O4 91.2(3) 2 2_545
O3 Cd3 O4 54.9(3) 2_545 2_545
O7 Cd3 O4 169.3(3) . 2_545
N4 Cd3 O4 87.8(3) 2 2_545
O9 Cd3 O4 90.3(3) . 2_545
O11 Cd3 O8 134.4(4) 2 .
O3 Cd3 O8 75.1(3) 2_545 .
O7 Cd3 O8 52.3(3) . .
N4 Cd3 O8 87.5(4) 2 .
O9 Cd3 O8 104.3(4) . .
O4 Cd3 O8 129.3(3) 2_545 .
C10 O7 Cd3 96.2(7) . .
C10 O7 Cd2 118.8(7) . .
Cd3 O7 Cd2 102.1(3) . .
C14 O5 Cd2 118.0(7) . 2_655
C21 O13 Cd2 90.2(7) . 2_645
Cd1 O18 H18A 110.0 . .
Cd1 O18 H18B 108.9 . .
H18A O18 H18B 109.5 . .
C15 O9 Cd3 117.6(7) . .
C15 O9 Cd2 93.5(7) . .
Cd3 O9 Cd2 101.5(3) . .
C21 O14 Cd2 94.0(7) . 2_645
C19 O11 Cd3 116.6(7) . 2_545
Cd1 O17 H17A 127.8 . .
Cd1 O17 H17B 127.7 . .
H17A O17 H17B 104.5 . .
C8 O4 Cd3 87.4(7) . 2
C10 O8 Cd3 87.9(9) . .
C8 O3 Cd3 94.0(7) . 2
Cd1 O19 H19A 110.7 . .
Cd1 O19 H19B 110.5 . .
H19A O19 H19B 103.2 . .
C15 O10 Cd2 92.4(7) . .
C28 O16 Cd1 92.4(7) . .
C28 O15 Cd1 91.6(7) . .
C19 O12 Cd1 106.3(8) . 4_565
N1 N2 C11 109.6(8) . .
N1 N2 C9 118.4(9) . .
C11 N2 C9 131.7(9) . .
C13 N1 N2 105.6(8) . .
C13 N1 Cd2 114.1(7) . 2_655
N2 N1 Cd2 139.4(7) . 2_655
N4 N3 C16 111.5(8) . .
N4 N3 C20 119.1(8) . .
C16 N3 C20 129.0(9) . .
C18 N4 N3 104.2(8) . .
C18 N4 Cd3 113.2(7) . 2_545
N3 N4 Cd3 141.1(6) . 2_545
O6 C14 O5 122.7(12) . .
O6 C14 C13 121.5(12) . .
O5 C14 C13 115.6(10) . .
N1 C13 C12 110.8(9) . .
N1 C13 C14 119.2(10) . .
C12 C13 C14 129.9(10) . .
C17 C16 N3 107.6(10) . .
C17 C16 C15 128.6(11) . .
N3 C16 C15 123.8(10) . .
O13 C21 O14 120.6(11) . .
O13 C21 C22 119.5(11) . .
O14 C21 C22 119.9(10) . .
O13 C21 Cd2 62.5(6) . 2_645
O14 C21 Cd2 58.1(6) . 2_645
C22 C21 Cd2 178.0(9) . 2_645
C24 C23 C22 120.9(10) . .
C24 C23 H23 119.6 . .
C22 C23 H23 119.6 . .
C27 C22 C23 119.3(11) . .
C27 C22 C21 119.8(10) . .
C23 C22 C21 120.9(10) . .
C26 C27 C22 119.4(11) . .
C26 C27 H27 120.3 . .
C22 C27 H27 120.3 . .
C6 C5 C4 121.8(11) . .
C6 C5 H5 119.1 . .
C4 C5 H5 119.1 . .
O16 C28 O15 119.2(11) . .
O16 C28 C26 121.6(11) . .
O15 C28 C26 119.1(11) . .
O16 C28 Cd1 60.8(6) . .
O15 C28 Cd1 58.7(6) . .
C26 C28 Cd1 170.0(9) . .
O8 C10 O7 122.5(12) . .
O8 C10 C11 119.2(12) . .
O7 C10 C11 118.4(10) . .
O4 C8 O3 123.7(10) . .
O4 C8 C6 118.2(11) . .
O3 C8 C6 117.6(10) . .
O4 C8 Cd3 65.4(6) . 2
O3 C8 Cd3 58.3(6) . 2
C6 C8 Cd3 171.6(8) . 2
C11 C12 C13 104.5(9) . .
C11 C12 H12 127.7 . .
C13 C12 H12 127.7 . .
C27 C26 C25 120.1(11) . .
C27 C26 C28 119.5(10) . .
C25 C26 C28 120.4(10) . .
C5 C4 C3 116.1(10) . .
C5 C4 C9 125.6(10) . .
C3 C4 C9 118.2(10) . .
N3 C20 C24 112.5(8) . .
N3 C20 H20A 109.1 . .
C24 C20 H20A 109.1 . .
N3 C20 H20B 109.1 . .
C24 C20 H20B 109.1 . .
H20A C20 H20B 107.8 . .
O2 C1 O1 126.0(10) . .
O2 C1 C2 122.1(10) . .
O1 C1 C2 111.1(10) . .
C2 C3 C4 123.5(10) . .
C2 C3 H3 118.2 . .
C4 C3 H3 118.2 . .
O9 C15 O10 120.4(10) . .
O9 C15 C16 121.4(10) . .
O10 C15 C16 118.2(10) . .
C24 C25 C26 119.7(11) . .
C24 C25 H25 120.1 . .
C26 C25 H25 120.1 . .
C12 C11 N2 109.4(10) . .
C12 C11 C10 127.5(11) . .
N2 C11 C10 122.9(10) . .
C16 C17 C18 105.0(11) . .
C16 C17 H17 127.5 . .
C18 C17 H17 127.5 . .
C7 C6 C5 120.1(10) . .
C7 C6 C8 120.5(10) . .
C5 C6 C8 119.3(10) . .
N2 C9 C4 110.6(9) . .
N2 C9 H9A 109.5 . .
C4 C9 H9A 109.5 . .
N2 C9 H9B 109.5 . .
C4 C9 H9B 109.5 . .
H9A C9 H9B 108.1 . .
C23 C24 C25 120.5(10) . .
C23 C24 C20 123.0(10) . .
C25 C24 C20 116.4(10) . .
C6 C7 C2 121.8(10) . .
C6 C7 H7 119.1 . .
C2 C7 H7 119.1 . .
O12 C19 O11 122.4(11) . .
O12 C19 C18 118.3(12) . .
O11 C19 C18 119.3(11) . .
N4 C18 C17 111.7(9) . .
N4 C18 C19 117.7(10) . .
C17 C18 C19 130.6(11) . .
C7 C2 C3 116.7(9) . .
C7 C2 C1 121.7(10) . .
C3 C2 C1 121.5(10) . .

loop_
_geom_bond_atom_site_label_1
_geom_bond_atom_site_label_2
_geom_bond_distance
_geom_bond_site_symmetry_2
Cd1 O18 2.171(10) .
Cd1 O12 2.223(9) 4_666
Cd1 O19 2.290(13) .
Cd1 O17 2.321(13) .
Cd1 O15 2.336(9) .
Cd1 O16 2.388(9) .
Cd2 O5 2.299(8) 2_645
Cd2 O14 2.324(8) 2_655
Cd2 N1 2.326(9) 2_645
Cd2 O9 2.409(8) .
Cd2 O13 2.421(8) 2_655
Cd2 O7 2.426(9) .
Cd2 O10 2.427(9) .
Cd3 O11 2.295(9) 2
Cd3 O3 2.308(9) 2_545
Cd3 O7 2.336(8) .
Cd3 N4 2.361(9) 2
Cd3 O9 2.374(8) .
Cd3 O4 2.463(8) 2_545
Cd3 O8 2.561(12) .
O7 C10 1.281(15) .
O5 C14 1.319(15) .
O5 Cd2 2.299(8) 2_655
O13 C21 1.254(15) .
O13 Cd2 2.421(8) 2_645
O18 H18A 0.8497 .
O18 H18B 0.8503 .
O9 C15 1.244(14) .
O14 C21 1.278(15) .
O14 Cd2 2.324(8) 2_645
O11 C19 1.285(16) .
O11 Cd3 2.295(9) 2_545
O17 H17A 0.8539 .
O17 H17B 0.8537 .
O4 C8 1.239(14) .
O4 Cd3 2.463(8) 2
O8 C10 1.190(16) .
O1 C1 1.285(9) .
O3 C8 1.262(16) .
O3 Cd3 2.308(9) 2
O19 H19A 0.8745 .
O19 H19B 0.8743 .
O10 C15 1.253(15) .
O6 C14 1.223(16) .
O16 C28 1.231(16) .
O15 C28 1.354(16) .
O2 C1 1.234(16) .
O12 C19 1.250(16) .
O12 Cd1 2.223(9) 4_565
N2 N1 1.358(12) .
N2 C11 1.366(14) .
N2 C9 1.451(14) .
N1 C13 1.352(14) .
N1 Cd2 2.326(9) 2_655
N3 N4 1.351(12) .
N3 C16 1.352(14) .
N3 C20 1.471(13) .
N4 C18 1.334(14) .
N4 Cd3 2.361(9) 2_545
C14 C13 1.482(15) .
C13 C12 1.406(16) .
C16 C17 1.350(16) .
C16 C15 1.470(14) .
C21 C22 1.461(17) .
C21 Cd2 2.730(12) 2_645
C23 C24 1.367(16) .
C23 C22 1.422(16) .
C23 H23 0.9300 .
C22 C27 1.407(17) .
C27 C26 1.405(17) .
C27 H27 0.9300 .
C5 C6 1.390(16) .
C5 C4 1.411(16) .
C5 H5 0.9300 .
C28 C26 1.497(16) .
C10 C11 1.526(16) .
C8 C6 1.520(14) .
C8 Cd3 2.706(10) 2
C12 C11 1.351(17) .
C12 H12 0.9300 .
C26 C25 1.415(16) .
C4 C3 1.413(16) .
C4 C9 1.506(15) .
C20 C24 1.516(14) .
C20 H20A 0.9700 .
C20 H20B 0.9700 .
C1 C2 1.480(9) .
C3 C2 1.412(16) .
C3 H3 0.9300 .
C25 C24 1.397(15) .
C25 H25 0.9300 .
C17 C18 1.391(17) .
C17 H17 0.9300 .
C6 C7 1.380(16) .
C9 H9A 0.9700 .
C9 H9B 0.9700 .
C7 C2 1.404(16) .
C7 H7 0.9300 .
C19 C18 1.490(15) .
